data_4350478
loop_
_publ_author_name
'Custelcean, Radu'
'Haverlock, Tamara J.'
'Moyer, Bruce A.'

_publ_section_title
;
 Anion separation by selective crystallization of metal-organic
 frameworks.
;
_journal_issue 16
_journal_name_full 'Inorganic chemistry'
_journal_page_first 6446
_journal_page_last 6452
_journal_paper_doi 10.1021/ic060958g
_journal_volume 45
_journal_year 2006
_chemical_formula_sum 'C11 H10 I2 N4 O Zn'
_chemical_formula_weight 533.40
_space_group_IT_number 14
_space_group_name_Hall '-P 2ybc'
_space_group_name_H-M_alt 'P 1 21/c 1'
_symmetry_cell_setting monoclinic
_symmetry_space_group_name_H-M 'P 1 21/c 1'
_atom_sites_solution_hydrogens geom
_atom_sites_solution_primary direct
_atom_sites_solution_secondary difmap
_audit_creation_method SHELXL-97
_cell_angle_alpha 90.00
_cell_angle_beta 104.884(2)
_cell_angle_gamma 90.00
_cell_formula_units_Z 4
_cell_length_a 10.1499(11)
_cell_length_b 17.1161(19)
_cell_length_c 8.7576(10)
_cell_measurement_temperature 173(2)
_cell_volume 1470.4(3)
_computing_structure_refinement 'SHELXL-97 (Sheldrick, 1997)'
_computing_structure_solution 'SHELXS-97 (Sheldrick, 1990)'
_diffrn_ambient_temperature 173(2)
_diffrn_measured_fraction_theta_full 0.997
_diffrn_measured_fraction_theta_max 0.997
_diffrn_radiation_monochromator graphite
_diffrn_radiation_source 'fine-focus sealed tube'
_diffrn_radiation_type MoK\a
_diffrn_radiation_wavelength 0.71073
_diffrn_reflns_av_R_equivalents 0.0229
_diffrn_reflns_av_sigmaI/netI 0.0162
_diffrn_reflns_limit_h_max 13
_diffrn_reflns_limit_h_min -13
_diffrn_reflns_limit_k_max 22
_diffrn_reflns_limit_k_min -22
_diffrn_reflns_limit_l_max 11
_diffrn_reflns_limit_l_min -11
_diffrn_reflns_number 17677
_diffrn_reflns_theta_full 28.31
_diffrn_reflns_theta_max 28.31
_diffrn_reflns_theta_min 2.08
_exptl_absorpt_coefficient_mu 5.866
_exptl_absorpt_correction_T_max 0.4020
_exptl_absorpt_correction_T_min 0.1823
_exptl_absorpt_correction_type empirical
_exptl_crystal_density_diffrn 2.410
_exptl_crystal_density_method 'not measured'
_exptl_crystal_F_000 992
_exptl_crystal_size_max 0.44
_exptl_crystal_size_mid 0.24
_exptl_crystal_size_min 0.19
_refine_diff_density_max 0.878
_refine_diff_density_min -0.378
_refine_diff_density_rms 0.084
_refine_ls_extinction_method none
_refine_ls_goodness_of_fit_ref 1.201
_refine_ls_hydrogen_treatment constr
_refine_ls_matrix_type full
_refine_ls_number_parameters 172
_refine_ls_number_reflns 3661
_refine_ls_number_restraints 0
_refine_ls_restrained_S_all 1.201
_refine_ls_R_factor_all 0.0199
_refine_ls_R_factor_gt 0.0195
_refine_ls_shift/su_max 0.003
_refine_ls_shift/su_mean 0.000
_refine_ls_structure_factor_coef Fsqd
_refine_ls_weighting_details 'calc w=1/[\s^2^(Fo^2^)+(0.0174P)^2^+1.6306P] where P=(Fo^2^+2Fc^2^)/3'
_refine_ls_weighting_scheme calc
_refine_ls_wR_factor_gt 0.0477
_refine_ls_wR_factor_ref 0.0480
_reflns_number_gt 3610
_reflns_number_total 3661
_reflns_threshold_expression >2sigma(I)
_cod_data_source_file ic060958gsi20060531_050744.cif
_cod_data_source_block 3
_cod_original_sg_symbol_H-M p21/c
_cod_database_code 4350478

loop_
_symmetry_equiv_pos_as_xyz
'x, y, z'
'-x, y+1/2, -z+1/2'
'-x, -y, -z'
'x, -y-1/2, z-1/2'

loop_
_atom_site_label
_atom_site_type_symbol
_atom_site_fract_x
_atom_site_fract_y
_atom_site_fract_z
_atom_site_U_iso_or_equiv
_atom_site_adp_type
_atom_site_occupancy
_atom_site_symmetry_multiplicity
_atom_site_calc_flag
_atom_site_refinement_flags
I1 I 0.476741(16) 0.836630(10) 0.915541(19) 0.02745(5) Uani 1 1 d .
Zn1 Zn 0.26615(3) 0.891691(16) 0.71738(3) 0.02038(6) Uani 1 1 d .
I2 I 0.135924(17) 1.008430(9) 0.78728(2) 0.02742(5) Uani 1 1 d .
N1 N 0.13559(19) 0.80060(12) 0.6313(2) 0.0213(4) Uani 1 1 d .
N2 N -0.66867(19) 0.91879(12) 0.5202(2) 0.0204(4) Uani 1 1 d .
C4 C -0.0783(2) 0.75948(14) 0.4631(3) 0.0201(4) Uani 1 1 d .
C11 C -0.5582(2) 0.88259(14) 0.4958(3) 0.0212(4) Uani 1 1 d .
H11 H -0.5122 0.8449 0.5701 0.025 Uiso 1 1 calc R
C7 C -0.7343(2) 0.97173(15) 0.4151(3) 0.0253(5) Uani 1 1 d .
H7 H -0.8130 0.9966 0.4322 0.030 Uiso 1 1 calc R
C5 C 0.0085(2) 0.81678(14) 0.5463(3) 0.0212(4) Uani 1 1 d .
H5 H -0.0234 0.8691 0.5429 0.025 Uiso 1 1 calc R
C1 C 0.1802(3) 0.72637(15) 0.6363(3) 0.0276(5) Uani 1 1 d .
H1 H 0.2694 0.7144 0.6979 0.033 Uiso 1 1 calc R
O1 O -0.27591(17) 0.82977(10) 0.5865(2) 0.0238(3) Uani 1 1 d .
N3 N -0.20920(19) 0.78136(12) 0.3744(2) 0.0224(4) Uani 1 1 d .
H3N H -0.2372 0.7678 0.2743 0.027 Uiso 1 1 calc R
C10 C -0.5096(2) 0.89890(13) 0.3648(3) 0.0197(4) Uani 1 1 d .
C6 C -0.2940(2) 0.82394(13) 0.4433(3) 0.0194(4) Uani 1 1 d .
C8 C -0.6913(3) 0.99115(15) 0.2834(3) 0.0275(5) Uani 1 1 d .
H8 H -0.7395 1.0290 0.2110 0.033 Uiso 1 1 calc R
C9 C -0.5767(3) 0.95492(14) 0.2573(3) 0.0240(5) Uani 1 1 d .
H9 H -0.5447 0.9681 0.1678 0.029 Uiso 1 1 calc R
C3 C -0.0312(3) 0.68353(15) 0.4653(3) 0.0286(5) Uani 1 1 d .
H3 H -0.0873 0.6435 0.4073 0.034 Uiso 1 1 calc R
C2 C 0.1002(3) 0.66724(15) 0.5546(4) 0.0337(6) Uani 1 1 d .
H2 H 0.1348 0.6155 0.5593 0.040 Uiso 1 1 calc R
N4 N -0.3975(2) 0.85976(13) 0.3346(2) 0.0228(4) Uani 1 1 d .
H4N H -0.3934 0.8580 0.2356 0.027 Uiso 1 1 calc R

loop_
_atom_site_aniso_label
_atom_site_aniso_U_11
_atom_site_aniso_U_22
_atom_site_aniso_U_33
_atom_site_aniso_U_23
_atom_site_aniso_U_13
_atom_site_aniso_U_12
I1 0.02441(8) 0.03204(9) 0.02163(8) -0.00104(6) -0.00184(6) 0.00741(6)
Zn1 0.01566(12) 0.02066(13) 0.02321(13) -0.00155(10) 0.00207(10) 0.00162(9)
I2 0.02830(9) 0.02212(8) 0.03282(9) -0.00133(6) 0.00964(7) 0.00564(6)
N1 0.0168(8) 0.0219(10) 0.0240(9) -0.0017(8) 0.0033(7) 0.0011(7)
N2 0.0166(8) 0.0207(9) 0.0217(9) -0.0018(7) 0.0008(7) 0.0007(7)
C4 0.0165(10) 0.0228(11) 0.0209(10) -0.0005(8) 0.0048(8) -0.0006(8)
C11 0.0162(10) 0.0224(11) 0.0228(11) 0.0012(9) 0.0010(8) 0.0017(8)
C7 0.0216(11) 0.0235(11) 0.0276(12) -0.0022(9) 0.0002(9) 0.0060(9)
C5 0.0173(10) 0.0186(10) 0.0262(11) -0.0013(9) 0.0031(8) 0.0028(8)
C1 0.0217(11) 0.0234(12) 0.0334(13) -0.0007(10) -0.0006(9) 0.0064(9)
O1 0.0195(8) 0.0301(9) 0.0203(8) -0.0010(7) 0.0023(6) 0.0042(7)
N3 0.0163(9) 0.0286(10) 0.0200(9) -0.0065(8) 0.0005(7) 0.0006(8)
C10 0.0155(9) 0.0205(11) 0.0208(10) -0.0016(8) 0.0006(8) -0.0009(8)
C6 0.0147(9) 0.0209(10) 0.0213(10) -0.0013(8) 0.0026(8) -0.0016(8)
C8 0.0317(13) 0.0224(12) 0.0251(12) 0.0008(9) 0.0014(10) 0.0074(10)
C9 0.0281(12) 0.0207(11) 0.0216(11) -0.0006(9) 0.0036(9) 0.0000(9)
C3 0.0257(12) 0.0221(12) 0.0354(13) -0.0059(10) 0.0028(10) -0.0012(10)
C2 0.0325(14) 0.0205(12) 0.0433(16) -0.0031(11) 0.0007(12) 0.0084(10)
N4 0.0195(9) 0.0309(11) 0.0176(9) 0.0028(8) 0.0040(7) 0.0043(8)

loop_
_atom_type_symbol
_atom_type_description
_atom_type_scat_dispersion_real
_atom_type_scat_dispersion_imag
_atom_type_scat_source
C C 0.0033 0.0016 'International Tables Vol C Tables 4.2.6.8 and 6.1.1.4'
H H 0.0000 0.0000 'International Tables Vol C Tables 4.2.6.8 and 6.1.1.4'
N N 0.0061 0.0033 'International Tables Vol C Tables 4.2.6.8 and 6.1.1.4'
O O 0.0106 0.0060 'International Tables Vol C Tables 4.2.6.8 and 6.1.1.4'
Zn Zn 0.2839 1.4301 'International Tables Vol C Tables 4.2.6.8 and 6.1.1.4'
I I -0.4742 1.8119 'International Tables Vol C Tables 4.2.6.8 and 6.1.1.4'

loop_
_geom_angle_atom_site_label_1
_geom_angle_atom_site_label_2
_geom_angle_atom_site_label_3
_geom_angle
_geom_angle_site_symmetry_1
_geom_angle_site_symmetry_3
N2 Zn1 N1 100.32(8) 1_655 .
N2 Zn1 I2 108.84(6) 1_655 .
N1 Zn1 I2 110.84(6) . .
N2 Zn1 I1 105.05(5) 1_655 .
N1 Zn1 I1 108.42(6) . .
I2 Zn1 I1 121.215(13) . .
C5 N1 C1 118.7(2) . .
C5 N1 Zn1 118.90(16) . .
C1 N1 Zn1 121.56(16) . .
C7 N2 C11 119.3(2) . .
C7 N2 Zn1 121.28(16) . 1_455
C11 N2 Zn1 119.43(16) . 1_455
C3 C4 C5 119.0(2) . .
C3 C4 N3 122.1(2) . .
C5 C4 N3 118.8(2) . .
N2 C11 C10 121.7(2) . .
N2 C7 C8 122.0(2) . .
N1 C5 C4 122.2(2) . .
N1 C1 C2 121.9(2) . .
C6 N3 C4 120.39(19) . .
C11 C10 C9 118.8(2) . .
C11 C10 N4 122.5(2) . .
C9 C10 N4 118.8(2) . .
O1 C6 N4 124.2(2) . .
O1 C6 N3 123.0(2) . .
N4 C6 N3 112.7(2) . .
C7 C8 C9 119.4(2) . .
C8 C9 C10 118.8(2) . .
C4 C3 C2 118.3(2) . .
C1 C2 C3 119.8(2) . .
C6 N4 C10 126.8(2) . .

loop_
_geom_bond_atom_site_label_1
_geom_bond_atom_site_label_2
_geom_bond_distance
_geom_bond_site_symmetry_2
I1 Zn1 2.5618(4) .
Zn1 N2 2.054(2) 1_655
Zn1 N1 2.060(2) .
Zn1 I2 2.5554(4) .
N1 C5 1.342(3) .
N1 C1 1.346(3) .
N2 C7 1.341(3) .
N2 C11 1.346(3) .
N2 Zn1 2.054(2) 1_455
C4 C3 1.383(3) .
C4 C5 1.392(3) .
C4 N3 1.407(3) .
C11 C10 1.389(3) .
C7 C8 1.375(4) .
C1 C2 1.377(4) .
O1 C6 1.224(3) .
N3 C6 1.379(3) .
C10 C9 1.393(3) .
C10 N4 1.402(3) .
C6 N4 1.368(3) .
C8 C9 1.388(4) .
C3 C2 1.391(4) .
